data_1570324
loop_
_publ_author_name
'Peddi, Balakrishna'
'Khan, Souvik'
'Gonnade, Rajesh G.'
'Yildiz, Cem B.'
'Majumdar, Moumita'

_publ_section_title
;
 Intramolecular donor-stabilized tetra-coordinated germanium(iv)
 di-cations and their Lewis acidic properties.
;
_journal_issue 47
_journal_name_full 'Chemical science'
_journal_page_first 13755
_journal_page_last 13764
_journal_paper_doi 10.1039/d3sc03717g
_journal_volume 14
_journal_year 2023
_chemical_formula_moiety 'C48 H36 F Ge P2, C F3 O3 S [+ solvent]'
_chemical_formula_sum 'C49 H36 F4 Ge O3 P2 S'
_chemical_formula_weight 915.37
_space_group_crystal_system monoclinic
_space_group_IT_number 14
_space_group_name_Hall '-P 2ybc'
_space_group_name_H-M_alt 'P 1 21/c 1'
_atom_sites_solution_hydrogens geom
_audit_creation_method SHELXL-2018/3
_audit_update_record
;
2023-04-14 deposited with the CCDC.	2023-11-16 downloaded from the CCDC.
;
_cell_angle_alpha 90
_cell_angle_beta 97.484(12)
_cell_angle_gamma 90
_cell_formula_units_Z 4
_cell_length_a 10.046(3)
_cell_length_b 18.494(6)
_cell_length_c 23.535(8)
_cell_measurement_reflns_used 4434
_cell_measurement_temperature 150(2)
_cell_measurement_theta_max 20.5
_cell_measurement_theta_min 2.32
_cell_volume 4335(2)
_computing_structure_refinement 'SHELXL-2018/3 (Sheldrick, 2018)'
_computing_structure_solution 'SHELXT 2014/5 (Sheldrick, 2014)'
_diffrn_ambient_temperature 150(2)
_diffrn_measured_fraction_theta_full 0.984
_diffrn_measured_fraction_theta_max 0.982
_diffrn_measurement_device_type 'Bruker APEX-II CCD'
_diffrn_measurement_method '\f and \w scans'
_diffrn_radiation_type MoK\a
_diffrn_radiation_wavelength 0.71073
_diffrn_reflns_av_R_equivalents 0.0933
_diffrn_reflns_av_unetI/netI 0.0725
_diffrn_reflns_Laue_measured_fraction_full 0.984
_diffrn_reflns_Laue_measured_fraction_max 0.982
_diffrn_reflns_limit_h_max 11
_diffrn_reflns_limit_h_min -11
_diffrn_reflns_limit_k_max 22
_diffrn_reflns_limit_k_min -21
_diffrn_reflns_limit_l_max 27
_diffrn_reflns_limit_l_min -28
_diffrn_reflns_number 40939
_diffrn_reflns_point_group_measured_fraction_full 0.984
_diffrn_reflns_point_group_measured_fraction_max 0.982
_diffrn_reflns_theta_full 25.242
_diffrn_reflns_theta_max 25.260
_diffrn_reflns_theta_min 1.745
_exptl_absorpt_coefficient_mu 0.888
_exptl_absorpt_correction_T_max 0.7452
_exptl_absorpt_correction_T_min 0.3261
_exptl_absorpt_correction_type multi-scan
_exptl_absorpt_process_details 'SADABS (Bruker, 2016)'
_exptl_crystal_colour colorless
_exptl_crystal_density_diffrn 1.402
_exptl_crystal_description block
_exptl_crystal_F_000 1872
_exptl_crystal_size_max 0.11
_exptl_crystal_size_mid 0.09
_exptl_crystal_size_min 0.08
_refine_diff_density_max 0.608
_refine_diff_density_min -0.386
_refine_diff_density_rms 0.068
_refine_ls_extinction_method none
_refine_ls_goodness_of_fit_ref 1.050
_refine_ls_hydrogen_treatment constr
_refine_ls_matrix_type full
_refine_ls_number_parameters 541
_refine_ls_number_reflns 7709
_refine_ls_number_restraints 2
_refine_ls_restrained_S_all 1.050
_refine_ls_R_factor_all 0.0776
_refine_ls_R_factor_gt 0.0441
_refine_ls_shift/su_max 0.001
_refine_ls_shift/su_mean 0.000
_refine_ls_structure_factor_coef Fsqd
_refine_ls_weighting_details 'w=1/[\s^2^(Fo^2^)+(0.0465P)^2^] where P=(Fo^2^+2Fc^2^)/3'
_refine_ls_weighting_scheme calc
_refine_ls_wR_factor_gt 0.0998
_refine_ls_wR_factor_ref 0.1135
_reflns_Friedel_coverage 0.000
_reflns_number_gt 5285
_reflns_number_total 7709
_reflns_threshold_expression 'I > 2\s(I)'
_cod_data_source_file d3sc03717g2.cif
_cod_data_source_block platon_sq
_cod_depositor_comments 'Adding full bibliography for 1570312--1570327.cif.'
_cod_original_cell_volume 4335(3)
_cod_original_sg_symbol_H-M 'P 21/c'
_cod_database_code 1570324
_shelx_shelxl_version_number 2018/3
_shelx_space_group_comment
;
The symmetry employed for this shelxl refinement is uniquely defined
by the following loop, which should always be used as a source of
symmetry information in preference to the above space-group names.
They are only intended as comments.
;

loop_
_space_group_symop_operation_xyz
'x, y, z'
'-x, y+1/2, -z+1/2'
'-x, -y, -z'
'x, -y-1/2, z-1/2'

loop_
_atom_site_label
_atom_site_type_symbol
_atom_site_fract_x
_atom_site_fract_y
_atom_site_fract_z
_atom_site_U_iso_or_equiv
_atom_site_adp_type
_atom_site_occupancy
_atom_site_site_symmetry_order
_atom_site_calc_flag
_atom_site_refinement_flags_posn
_atom_site_refinement_flags_adp
_atom_site_refinement_flags_occupancy
_atom_site_disorder_assembly
_atom_site_disorder_group
Ge1 Ge 0.46082(3) 0.41758(2) 0.64015(2) 0.02799(12) Uani 1 1 d . . . . .
O1 O 0.4583(3) 0.46640(15) 0.77298(11) 0.0539(8) Uani 1 1 d . . . . .
S1 S 0.36991(11) 0.48749(5) 0.81462(5) 0.0463(3) Uani 1 1 d . . . . .
C1 C 0.5101(3) 0.37844(18) 0.56991(14) 0.0273(8) Uani 1 1 d . . . . .
F1 F 0.58218(19) 0.48848(10) 0.65630(9) 0.0398(5) Uani 1 1 d . . . . .
P1 P 0.58116(8) 0.32515(5) 0.69434(4) 0.0270(2) Uani 1 1 d . . . . .
C4 C 0.5211(4) 0.3703(2) 0.46626(16) 0.0439(10) Uani 1 1 d . . . . .
H4 H 0.495995 0.389451 0.428930 0.053 Uiso 1 1 calc R U . . .
F4 F 0.5828(3) 0.54308(16) 0.87436(12) 0.0877(9) Uani 1 1 d . . . . .
C3 C 0.4757(4) 0.40400(19) 0.51444(15) 0.0362(9) Uani 1 1 d . . . . .
H3 H 0.419766 0.445470 0.508533 0.043 Uiso 1 1 calc R U . . .
F3 F 0.4263(3) 0.51365(17) 0.92484(12) 0.0997(11) Uani 1 1 d . . . . .
O3 O 0.3136(3) 0.55898(15) 0.80695(14) 0.0670(9) Uani 1 1 d . . . . .
P2 P 0.25377(9) 0.29800(5) 0.61409(4) 0.0280(2) Uani 1 1 d . . . . .
O2 O 0.2790(3) 0.43235(14) 0.82847(12) 0.0528(8) Uani 1 1 d . . . . .
F2 F 0.5478(3) 0.43118(16) 0.89273(11) 0.0776(8) Uani 1 1 d . . . . .
C2 C 0.2943(3) 0.46844(17) 0.64051(14) 0.0265(8) Uani 1 1 d . . . . .
C6 C 0.7182(3) 0.22326(19) 0.53220(16) 0.0360(9) Uani 1 1 d . . . . .
C5 C 0.6002(4) 0.3109(2) 0.47365(15) 0.0392(9) Uani 1 1 d . . . . .
C7 C 0.7611(3) 0.1922(2) 0.58436(16) 0.0384(9) Uani 1 1 d . . . . .
H7 H 0.817086 0.150659 0.586873 0.046 Uiso 1 1 calc R U . . .
C8 C 0.7202(3) 0.22332(18) 0.63454(15) 0.0325(8) Uani 1 1 d . . . . .
H8 H 0.750781 0.202371 0.670756 0.039 Uiso 1 1 calc R U . . .
C9 C 0.6372(3) 0.28325(18) 0.63214(14) 0.0288(8) Uani 1 1 d . . . . .
C10 C 0.5938(3) 0.31683(18) 0.57823(14) 0.0259(8) Uani 1 1 d . . . . .
C11 C 0.6365(3) 0.28435(18) 0.52981(15) 0.0312(8) Uani 1 1 d . . . . .
C12 C 0.6627(4) 0.2609(2) 0.43316(17) 0.0570(12) Uani 1 1 d . . . . .
H12A H 0.722228 0.288322 0.410581 0.068 Uiso 1 1 calc R U . . .
H12B H 0.592180 0.236835 0.406416 0.068 Uiso 1 1 calc R U . . .
C13 C 0.7437(4) 0.2048(2) 0.47174(16) 0.0517(11) Uani 1 1 d . . . . .
H13A H 0.712701 0.155157 0.461356 0.062 Uiso 1 1 calc R U . . .
H13B H 0.840594 0.208399 0.468103 0.062 Uiso 1 1 calc R U . . .
C14 C 0.3044(4) 0.53894(18) 0.66091(15) 0.0343(9) Uani 1 1 d . . . . .
H14 H 0.388945 0.555288 0.679171 0.041 Uiso 1 1 calc R U . . .
C15 C 0.1948(4) 0.58760(19) 0.65580(15) 0.0394(9) Uani 1 1 d . . . . .
H15 H 0.204649 0.634905 0.671507 0.047 Uiso 1 1 calc R U . . .
C16 C 0.0750(4) 0.56507(19) 0.62789(15) 0.0337(9) Uani 1 1 d . . . . .
C17 C -0.0672(3) 0.4796(2) 0.57904(15) 0.0372(9) Uani 1 1 d . . . . .
C19 C 0.0005(3) 0.3567(2) 0.57047(14) 0.0342(9) Uani 1 1 d . . . . .
H19 H -0.023481 0.308461 0.559549 0.041 Uiso 1 1 calc R U . . .
C18 C -0.0973(4) 0.4109(2) 0.56028(16) 0.0403(10) Uani 1 1 d . . . . .
H18 H -0.183576 0.399942 0.540557 0.048 Uiso 1 1 calc R U . . .
C20 C 0.1318(3) 0.37029(18) 0.59598(13) 0.0279(8) Uani 1 1 d . . . . .
C21 C 0.1675(3) 0.44228(18) 0.61399(13) 0.0256(8) Uani 1 1 d . . . . .
C22 C 0.0627(3) 0.49404(18) 0.60707(14) 0.0294(8) Uani 1 1 d . . . . .
C23 C -0.0580(4) 0.6027(2) 0.61489(18) 0.0531(11) Uani 1 1 d . . . . .
H23A H -0.048680 0.647838 0.593165 0.064 Uiso 1 1 calc R U . . .
H23B H -0.095244 0.614580 0.650670 0.064 Uiso 1 1 calc R U . . .
C24 C -0.1491(4) 0.5478(2) 0.57842(18) 0.0514(11) Uani 1 1 d . . . . .
H24A H -0.232890 0.539258 0.595385 0.062 Uiso 1 1 calc R U . . .
H24B H -0.172689 0.565818 0.538768 0.062 Uiso 1 1 calc R U . . .
C25 C 0.4916(3) 0.26226(18) 0.73372(14) 0.0278(8) Uani 1 1 d . . . . .
C26 C 0.4245(4) 0.2893(2) 0.77774(17) 0.0457(10) Uani 1 1 d . . . . .
H26 H 0.423527 0.339700 0.785510 0.055 Uiso 1 1 calc R U . . .
C27 C 0.3591(4) 0.2408(2) 0.80985(18) 0.0551(12) Uani 1 1 d . . . . .
H27 H 0.312505 0.258511 0.839612 0.066 Uiso 1 1 calc R U . . .
C28 C 0.3607(4) 0.1679(2) 0.79936(17) 0.0455(10) Uani 1 1 d . . . . .
H28 H 0.317769 0.135572 0.822536 0.055 Uiso 1 1 calc R U . . .
C29 C 0.4241(4) 0.1416(2) 0.75540(16) 0.0404(9) Uani 1 1 d . . . . .
H29 H 0.422442 0.091266 0.747274 0.048 Uiso 1 1 calc R U . . .
C30 C 0.4905(3) 0.18847(19) 0.72302(15) 0.0354(9) Uani 1 1 d . . . . .
H30 H 0.535765 0.169992 0.693124 0.042 Uiso 1 1 calc R U . . .
C31 C 0.7274(3) 0.35696(19) 0.74001(14) 0.0309(8) Uani 1 1 d . . . . .
C32 C 0.8232(4) 0.3971(2) 0.71637(17) 0.0429(10) Uani 1 1 d . . . . .
H32 H 0.810384 0.408181 0.676613 0.051 Uiso 1 1 calc R U . . .
C33 C 0.9370(4) 0.4211(2) 0.75033(18) 0.0475(10) Uani 1 1 d . . . . .
H33 H 1.002444 0.448130 0.733678 0.057 Uiso 1 1 calc R U . . .
C34 C 0.9564(4) 0.4063(2) 0.80769(18) 0.0542(12) Uani 1 1 d . . . . .
H34 H 1.035469 0.422589 0.830691 0.065 Uiso 1 1 calc R U . . .
C35 C 0.8618(4) 0.3678(3) 0.83200(18) 0.0737(16) Uani 1 1 d . . . . .
H35 H 0.874578 0.358225 0.871992 0.088 Uiso 1 1 calc R U . . .
C36 C 0.7471(4) 0.3429(2) 0.79825(16) 0.0534(12) Uani 1 1 d . . . . .
H36 H 0.681991 0.316023 0.815251 0.064 Uiso 1 1 calc R U . . .
C37 C 0.2674(3) 0.24847(18) 0.54783(15) 0.0299(8) Uani 1 1 d . . . . .
C38 C 0.3610(4) 0.19307(19) 0.54985(16) 0.0386(9) Uani 1 1 d . . . . .
H38 H 0.415633 0.183004 0.585005 0.046 Uiso 1 1 calc R U . . .
C39 C 0.3768(4) 0.1519(2) 0.50175(17) 0.0438(10) Uani 1 1 d . . . . .
H39 H 0.440085 0.113482 0.504404 0.053 Uiso 1 1 calc R U . . .
C40 C 0.3003(4) 0.1671(2) 0.45029(18) 0.0507(11) Uani 1 1 d . . . . .
H40 H 0.311440 0.139693 0.417099 0.061 Uiso 1 1 calc R U . . .
C41 C 0.2080(5) 0.2221(2) 0.44718(17) 0.0561(12) Uani 1 1 d . . . . .
H41 H 0.154116 0.231990 0.411799 0.067 Uiso 1 1 calc R U . . .
C42 C 0.1922(4) 0.2636(2) 0.49535(16) 0.0437(10) Uani 1 1 d . . . . .
H42 H 0.129724 0.302373 0.492248 0.052 Uiso 1 1 calc R U . . .
C43 C 0.1575(3) 0.23599(19) 0.65471(14) 0.0309(8) Uani 1 1 d . . . . .
C44 C 0.1031(4) 0.2637(2) 0.70111(17) 0.0424(10) Uani 1 1 d . . . . .
H44 H 0.115857 0.313243 0.710988 0.051 Uiso 1 1 calc R U . . .
C45 C 0.0296(4) 0.2195(3) 0.73352(18) 0.0539(12) Uani 1 1 d . . . . .
H45 H -0.008267 0.239164 0.765091 0.065 Uiso 1 1 calc R U . . .
C46 C 0.0118(4) 0.1481(3) 0.72011(18) 0.0537(12) Uani 1 1 d . . . . .
H46 H -0.038307 0.118171 0.742384 0.064 Uiso 1 1 calc R U . . .
C47 C 0.0664(4) 0.1191(2) 0.67413(19) 0.0603(13) Uani 1 1 d . . . . .
H47 H 0.054187 0.069358 0.664824 0.072 Uiso 1 1 calc R U . . .
C48 C 0.1395(4) 0.1633(2) 0.64155(17) 0.0470(10) Uani 1 1 d . . . . .
H48 H 0.177423 0.143382 0.610064 0.056 Uiso 1 1 calc R U . . .
C49 C 0.4885(5) 0.4941(3) 0.8794(2) 0.0615(13) Uani 1 1 d . . . . .

loop_
_atom_site_aniso_label
_atom_site_aniso_U_11
_atom_site_aniso_U_22
_atom_site_aniso_U_33
_atom_site_aniso_U_23
_atom_site_aniso_U_13
_atom_site_aniso_U_12
Ge1 0.0249(2) 0.0249(2) 0.0339(2) 0.00003(16) 0.00292(15) 0.00040(16)
O1 0.0642(19) 0.0586(19) 0.0417(17) 0.0030(14) 0.0173(14) 0.0000(15)
S1 0.0498(7) 0.0369(6) 0.0506(7) 0.0055(5) 0.0002(5) -0.0050(5)
C1 0.0224(18) 0.0272(19) 0.032(2) 0.0037(15) 0.0031(15) -0.0052(15)
F1 0.0371(12) 0.0331(12) 0.0491(13) -0.0026(10) 0.0049(10) -0.0005(9)
P1 0.0263(5) 0.0276(5) 0.0267(5) -0.0015(4) 0.0015(4) 0.0023(4)
C4 0.048(2) 0.060(3) 0.024(2) 0.0095(19) 0.0019(18) -0.009(2)
F4 0.088(2) 0.087(2) 0.082(2) 0.0031(16) -0.0150(16) -0.0499(18)
C3 0.034(2) 0.033(2) 0.040(2) 0.0083(17) -0.0015(17) -0.0031(17)
F3 0.137(3) 0.111(3) 0.0536(19) -0.0226(17) 0.0206(19) -0.023(2)
O3 0.076(2) 0.0369(17) 0.087(2) 0.0075(15) 0.0068(18) 0.0142(16)
P2 0.0273(5) 0.0250(5) 0.0317(5) 0.0000(4) 0.0037(4) -0.0021(4)
O2 0.0410(16) 0.0482(18) 0.070(2) 0.0028(14) 0.0089(14) -0.0132(13)
F2 0.0695(18) 0.085(2) 0.0709(19) 0.0263(15) -0.0167(14) -0.0024(16)
C2 0.0264(19) 0.0246(19) 0.0279(19) -0.0002(15) 0.0017(15) 0.0014(15)
C6 0.034(2) 0.038(2) 0.037(2) -0.0095(18) 0.0128(18) -0.0056(17)
C5 0.046(2) 0.048(3) 0.025(2) -0.0002(18) 0.0082(17) -0.008(2)
C7 0.031(2) 0.040(2) 0.046(2) -0.0086(19) 0.0100(18) 0.0080(17)
C8 0.031(2) 0.033(2) 0.033(2) -0.0019(16) -0.0001(16) 0.0045(16)
C9 0.0236(18) 0.033(2) 0.029(2) -0.0029(15) 0.0010(15) 0.0016(15)
C10 0.0202(17) 0.031(2) 0.0262(19) -0.0035(15) 0.0020(14) -0.0049(14)
C11 0.0274(19) 0.034(2) 0.033(2) -0.0074(16) 0.0067(16) -0.0067(16)
C12 0.066(3) 0.072(3) 0.036(3) -0.008(2) 0.019(2) -0.006(3)
C13 0.052(3) 0.063(3) 0.043(3) -0.017(2) 0.018(2) -0.002(2)
C14 0.036(2) 0.031(2) 0.035(2) -0.0032(16) 0.0011(16) -0.0004(17)
C15 0.055(3) 0.028(2) 0.036(2) -0.0023(17) 0.0050(19) 0.0089(19)
C16 0.036(2) 0.032(2) 0.033(2) 0.0044(16) 0.0043(17) 0.0120(17)
C17 0.030(2) 0.047(3) 0.035(2) 0.0152(18) 0.0057(17) 0.0050(18)
C19 0.031(2) 0.036(2) 0.035(2) 0.0035(17) 0.0024(16) -0.0070(17)
C18 0.026(2) 0.049(3) 0.044(2) 0.0096(19) -0.0030(17) -0.0046(18)
C20 0.0274(19) 0.033(2) 0.0234(19) 0.0032(15) 0.0039(15) -0.0034(15)
C21 0.0275(19) 0.0295(19) 0.0203(18) 0.0064(14) 0.0055(14) 0.0015(15)
C22 0.0260(19) 0.035(2) 0.027(2) 0.0074(16) 0.0019(15) 0.0053(16)
C23 0.049(3) 0.054(3) 0.054(3) 0.001(2) -0.003(2) 0.025(2)
C24 0.035(2) 0.056(3) 0.061(3) 0.010(2) 0.001(2) 0.014(2)
C25 0.0252(18) 0.030(2) 0.027(2) 0.0006(15) 0.0003(15) 0.0012(15)
C26 0.042(2) 0.044(2) 0.054(3) -0.019(2) 0.021(2) -0.0061(19)
C27 0.050(3) 0.069(3) 0.053(3) -0.012(2) 0.031(2) -0.011(2)
C28 0.037(2) 0.057(3) 0.042(2) 0.009(2) 0.0047(19) -0.011(2)
C29 0.040(2) 0.033(2) 0.047(3) 0.0104(18) 0.0004(19) 0.0029(18)
C30 0.038(2) 0.036(2) 0.033(2) 0.0032(17) 0.0083(17) 0.0035(17)
C31 0.0251(19) 0.038(2) 0.029(2) -0.0064(16) 0.0004(15) 0.0030(16)
C32 0.041(2) 0.050(3) 0.037(2) 0.0013(19) 0.0027(18) -0.0057(19)
C33 0.031(2) 0.056(3) 0.056(3) -0.006(2) 0.007(2) -0.009(2)
C34 0.032(2) 0.082(3) 0.046(3) -0.019(2) -0.003(2) -0.007(2)
C35 0.055(3) 0.135(5) 0.029(2) -0.002(3) 0.000(2) -0.030(3)
C36 0.035(2) 0.092(4) 0.032(2) 0.002(2) 0.0024(18) -0.015(2)
C37 0.035(2) 0.0251(19) 0.031(2) 0.0011(15) 0.0083(16) -0.0074(16)
C38 0.038(2) 0.037(2) 0.040(2) -0.0076(18) 0.0029(17) -0.0029(18)
C39 0.046(2) 0.038(2) 0.049(3) -0.0087(19) 0.013(2) 0.0019(19)
C40 0.073(3) 0.040(3) 0.040(3) -0.0011(19) 0.015(2) 0.006(2)
C41 0.089(3) 0.052(3) 0.027(2) 0.0039(19) 0.005(2) 0.018(2)
C42 0.065(3) 0.033(2) 0.034(2) 0.0056(18) 0.012(2) 0.015(2)
C43 0.0249(19) 0.036(2) 0.031(2) 0.0077(16) 0.0003(15) 0.0005(16)
C44 0.043(2) 0.039(2) 0.047(3) 0.0048(19) 0.015(2) 0.0023(19)
C45 0.045(3) 0.070(3) 0.050(3) 0.013(2) 0.018(2) 0.005(2)
C46 0.039(2) 0.070(3) 0.051(3) 0.027(2) 0.002(2) -0.010(2)
C47 0.075(3) 0.048(3) 0.057(3) 0.011(2) 0.007(3) -0.021(2)
C48 0.067(3) 0.034(2) 0.042(2) 0.0040(18) 0.011(2) -0.007(2)
C49 0.061(3) 0.052(3) 0.067(3) 0.006(2) -0.008(3) -0.018(3)

loop_
_atom_type_symbol
_atom_type_description
_atom_type_scat_dispersion_real
_atom_type_scat_dispersion_imag
_atom_type_scat_source
C C 0.0033 0.0016 'International Tables Vol C Tables 4.2.6.8 and 6.1.1.4'
H H 0.0000 0.0000 'International Tables Vol C Tables 4.2.6.8 and 6.1.1.4'
F F 0.0171 0.0103 'International Tables Vol C Tables 4.2.6.8 and 6.1.1.4'
Ge Ge 0.1547 1.8001 'International Tables Vol C Tables 4.2.6.8 and 6.1.1.4'
O O 0.0106 0.0060 'International Tables Vol C Tables 4.2.6.8 and 6.1.1.4'
P P 0.1023 0.0942 'International Tables Vol C Tables 4.2.6.8 and 6.1.1.4'
S S 0.1246 0.1234 'International Tables Vol C Tables 4.2.6.8 and 6.1.1.4'

loop_
_geom_angle_atom_site_label_1
_geom_angle_atom_site_label_2
_geom_angle_atom_site_label_3
_geom_angle
_geom_angle_site_symmetry_1
_geom_angle_site_symmetry_3
_geom_angle_publ_flag
F1 Ge1 C2 102.08(12) . . ?
F1 Ge1 C1 102.27(11) . . ?
C2 Ge1 C1 120.60(14) . . ?
F1 Ge1 P1 97.35(7) . . ?
C2 Ge1 P1 137.31(10) . . ?
C1 Ge1 P1 91.18(10) . . ?
O2 S1 O3 115.45(18) . . ?
O2 S1 O1 115.07(17) . . ?
O3 S1 O1 115.14(18) . . ?
O2 S1 C49 103.00(19) . . ?
O3 S1 C49 104.3(2) . . ?
O1 S1 C49 101.1(2) . . ?
C3 C1 C10 118.4(3) . . ?
C3 C1 Ge1 128.2(3) . . ?
C10 C1 Ge1 113.5(2) . . ?
C25 P1 C31 109.10(16) . . ?
C25 P1 C9 111.64(16) . . ?
C31 P1 C9 107.87(15) . . ?
C25 P1 Ge1 119.31(11) . . ?
C31 P1 Ge1 113.89(12) . . ?
C9 P1 Ge1 93.68(11) . . ?
C5 C4 C3 119.8(3) . . ?
C5 C4 H4 120.1 . . ?
C3 C4 H4 120.1 . . ?
C1 C3 C4 122.3(3) . . ?
C1 C3 H3 118.8 . . ?
C4 C3 H3 118.8 . . ?
C20 P2 C37 106.86(16) . . ?
C20 P2 C43 101.24(15) . . ?
C37 P2 C43 103.46(16) . . ?
C14 C2 C21 119.4(3) . . ?
C14 C2 Ge1 115.9(2) . . ?
C21 C2 Ge1 124.1(2) . . ?
C7 C6 C11 119.3(3) . . ?
C7 C6 C13 132.3(4) . . ?
C11 C6 C13 108.4(3) . . ?
C4 C5 C11 118.6(3) . . ?
C4 C5 C12 134.2(4) . . ?
C11 C5 C12 107.3(3) . . ?
C6 C7 C8 118.9(3) . . ?
C6 C7 H7 120.6 . . ?
C8 C7 H7 120.6 . . ?
C9 C8 C7 121.9(3) . . ?
C9 C8 H8 119.1 . . ?
C7 C8 H8 119.1 . . ?
C8 C9 C10 119.8(3) . . ?
C8 C9 P1 124.0(3) . . ?
C10 C9 P1 116.2(2) . . ?
C11 C10 C1 118.1(3) . . ?
C11 C10 C9 116.4(3) . . ?
C1 C10 C9 125.5(3) . . ?
C6 C11 C10 123.7(3) . . ?
C6 C11 C5 113.5(3) . . ?
C10 C11 C5 122.8(3) . . ?
C5 C12 C13 105.7(3) . . ?
C5 C12 H12A 110.6 . . ?
C13 C12 H12A 110.6 . . ?
C5 C12 H12B 110.6 . . ?
C13 C12 H12B 110.6 . . ?
H12A C12 H12B 108.7 . . ?
C6 C13 C12 105.1(3) . . ?
C6 C13 H13A 110.7 . . ?
C12 C13 H13A 110.7 . . ?
C6 C13 H13B 110.7 . . ?
C12 C13 H13B 110.7 . . ?
H13A C13 H13B 108.8 . . ?
C2 C14 C15 123.1(3) . . ?
C2 C14 H14 118.4 . . ?
C15 C14 H14 118.4 . . ?
C16 C15 C14 118.4(3) . . ?
C16 C15 H15 120.8 . . ?
C14 C15 H15 120.8 . . ?
C15 C16 C22 119.3(3) . . ?
C15 C16 C23 131.6(3) . . ?
C22 C16 C23 109.1(3) . . ?
C18 C17 C22 118.7(3) . . ?
C18 C17 C24 132.7(3) . . ?
C22 C17 C24 108.5(3) . . ?
C20 C19 C18 123.0(3) . . ?
C20 C19 H19 118.5 . . ?
C18 C19 H19 118.5 . . ?
C17 C18 C19 119.3(3) . . ?
C17 C18 H18 120.4 . . ?
C19 C18 H18 120.4 . . ?
C19 C20 C21 118.8(3) . . ?
C19 C20 P2 122.3(3) . . ?
C21 C20 P2 118.6(2) . . ?
C22 C21 C2 115.4(3) . . ?
C22 C21 C20 116.2(3) . . ?
C2 C21 C20 128.4(3) . . ?
C16 C22 C17 112.1(3) . . ?
C16 C22 C21 124.2(3) . . ?
C17 C22 C21 123.7(3) . . ?
C16 C23 C24 104.8(3) . . ?
C16 C23 H23A 110.8 . . ?
C24 C23 H23A 110.8 . . ?
C16 C23 H23B 110.8 . . ?
C24 C23 H23B 110.8 . . ?
H23A C23 H23B 108.9 . . ?
C17 C24 C23 105.1(3) . . ?
C17 C24 H24A 110.7 . . ?
C23 C24 H24A 110.7 . . ?
C17 C24 H24B 110.7 . . ?
C23 C24 H24B 110.7 . . ?
H24A C24 H24B 108.8 . . ?
C30 C25 C26 119.5(3) . . ?
C30 C25 P1 122.4(3) . . ?
C26 C25 P1 118.1(3) . . ?
C27 C26 C25 118.6(4) . . ?
C27 C26 H26 120.7 . . ?
C25 C26 H26 120.7 . . ?
C28 C27 C26 121.3(4) . . ?
C28 C27 H27 119.4 . . ?
C26 C27 H27 119.4 . . ?
C27 C28 C29 120.1(4) . . ?
C27 C28 H28 119.9 . . ?
C29 C28 H28 119.9 . . ?
C28 C29 C30 119.8(4) . . ?
C28 C29 H29 120.1 . . ?
C30 C29 H29 120.1 . . ?
C29 C30 C25 120.7(3) . . ?
C29 C30 H30 119.7 . . ?
C25 C30 H30 119.7 . . ?
C36 C31 C32 118.7(3) . . ?
C36 C31 P1 122.0(3) . . ?
C32 C31 P1 119.3(3) . . ?
C33 C32 C31 120.3(4) . . ?
C33 C32 H32 119.8 . . ?
C31 C32 H32 119.8 . . ?
C34 C33 C32 120.6(4) . . ?
C34 C33 H33 119.7 . . ?
C32 C33 H33 119.7 . . ?
C33 C34 C35 119.9(4) . . ?
C33 C34 H34 120.0 . . ?
C35 C34 H34 120.0 . . ?
C34 C35 C36 120.1(4) . . ?
C34 C35 H35 119.9 . . ?
C36 C35 H35 119.9 . . ?
C31 C36 C35 120.3(4) . . ?
C31 C36 H36 119.9 . . ?
C35 C36 H36 119.9 . . ?
C38 C37 C42 117.8(3) . . ?
C38 C37 P2 117.8(3) . . ?
C42 C37 P2 124.4(3) . . ?
C37 C38 C39 121.7(4) . . ?
C37 C38 H38 119.1 . . ?
C39 C38 H38 119.1 . . ?
C40 C39 C38 119.6(4) . . ?
C40 C39 H39 120.2 . . ?
C38 C39 H39 120.2 . . ?
C41 C40 C39 119.6(4) . . ?
C41 C40 H40 120.2 . . ?
C39 C40 H40 120.2 . . ?
C40 C41 C42 120.8(4) . . ?
C40 C41 H41 119.6 . . ?
C42 C41 H41 119.6 . . ?
C37 C42 C41 120.4(4) . . ?
C37 C42 H42 119.8 . . ?
C41 C42 H42 119.8 . . ?
C44 C43 C48 118.9(3) . . ?
C44 C43 P2 117.8(3) . . ?
C48 C43 P2 123.3(3) . . ?
C43 C44 C45 120.5(4) . . ?
C43 C44 H44 119.8 . . ?
C45 C44 H44 119.8 . . ?
C46 C45 C44 120.3(4) . . ?
C46 C45 H45 119.9 . . ?
C44 C45 H45 119.9 . . ?
C45 C46 C47 120.2(4) . . ?
C45 C46 H46 119.9 . . ?
C47 C46 H46 119.9 . . ?
C46 C47 C48 119.7(4) . . ?
C46 C47 H47 120.2 . . ?
C48 C47 H47 120.2 . . ?
C43 C48 C47 120.5(4) . . ?
C43 C48 H48 119.7 . . ?
C47 C48 H48 119.7 . . ?
F2 C49 F4 108.4(4) . . ?
F2 C49 F3 106.7(4) . . ?
F4 C49 F3 107.3(4) . . ?
F2 C49 S1 111.4(3) . . ?
F4 C49 S1 111.7(3) . . ?
F3 C49 S1 111.2(3) . . ?

loop_
_geom_bond_atom_site_label_1
_geom_bond_atom_site_label_2
_geom_bond_distance
_geom_bond_site_symmetry_2
_geom_bond_publ_flag
Ge1 F1 1.797(2) . ?
Ge1 C2 1.920(3) . ?
Ge1 C1 1.927(3) . ?
Ge1 P1 2.3683(11) . ?
O1 S1 1.459(3) . ?
S1 O2 1.434(3) . ?
S1 O3 1.440(3) . ?
S1 C49 1.813(5) . ?
C1 C3 1.389(5) . ?
C1 C10 1.415(4) . ?
P1 C25 1.800(3) . ?
P1 C31 1.802(3) . ?
P1 C9 1.810(3) . ?
C4 C5 1.354(5) . ?
C4 C3 1.420(5) . ?
C4 H4 0.9500 . ?
F4 C49 1.327(5) . ?
C3 H3 0.9500 . ?
F3 C49 1.355(5) . ?
P2 C20 1.826(3) . ?
P2 C37 1.829(3) . ?
P2 C43 1.845(3) . ?
F2 C49 1.327(5) . ?
C2 C14 1.388(4) . ?
C2 C21 1.428(4) . ?
C6 C7 1.373(5) . ?
C6 C11 1.394(5) . ?
C6 C13 1.517(5) . ?
C5 C11 1.413(5) . ?
C5 C12 1.522(5) . ?
C7 C8 1.421(5) . ?
C7 H7 0.9500 . ?
C8 C9 1.384(4) . ?
C8 H8 0.9500 . ?
C9 C10 1.429(5) . ?
C10 C11 1.403(4) . ?
C12 C13 1.540(6) . ?
C12 H12A 0.9900 . ?
C12 H12B 0.9900 . ?
C13 H13A 0.9900 . ?
C13 H13B 0.9900 . ?
C14 C15 1.415(5) . ?
C14 H14 0.9500 . ?
C15 C16 1.359(5) . ?
C15 H15 0.9500 . ?
C16 C22 1.402(5) . ?
C16 C23 1.502(5) . ?
C17 C18 1.366(5) . ?
C17 C22 1.409(5) . ?
C17 C24 1.506(5) . ?
C19 C20 1.399(5) . ?
C19 C18 1.403(5) . ?
C19 H19 0.9500 . ?
C18 H18 0.9500 . ?
C20 C21 1.429(5) . ?
C21 C22 1.417(4) . ?
C23 C24 1.549(6) . ?
C23 H23A 0.9900 . ?
C23 H23B 0.9900 . ?
C24 H24A 0.9900 . ?
C24 H24B 0.9900 . ?
C25 C30 1.387(5) . ?
C25 C26 1.400(4) . ?
C26 C27 1.392(5) . ?
C26 H26 0.9500 . ?
C27 C28 1.370(5) . ?
C27 H27 0.9500 . ?
C28 C29 1.373(5) . ?
C28 H28 0.9500 . ?
C29 C30 1.381(5) . ?
C29 H29 0.9500 . ?
C30 H30 0.9500 . ?
C31 C36 1.384(5) . ?
C31 C32 1.389(5) . ?
C32 C33 1.380(5) . ?
C32 H32 0.9500 . ?
C33 C34 1.366(5) . ?
C33 H33 0.9500 . ?
C34 C35 1.371(6) . ?
C34 H34 0.9500 . ?
C35 C36 1.390(5) . ?
C35 H35 0.9500 . ?
C36 H36 0.9500 . ?
C37 C38 1.387(5) . ?
C37 C42 1.390(5) . ?
C38 C39 1.391(5) . ?
C38 H38 0.9500 . ?
C39 C40 1.376(5) . ?
C39 H39 0.9500 . ?
C40 C41 1.372(5) . ?
C40 H40 0.9500 . ?
C41 C42 1.395(5) . ?
C41 H41 0.9500 . ?
C42 H42 0.9500 . ?
C43 C44 1.382(5) . ?
C43 C48 1.387(5) . ?
C44 C45 1.394(5) . ?
C44 H44 0.9500 . ?
C45 C46 1.364(6) . ?
C45 H45 0.9500 . ?
C46 C47 1.384(6) . ?
C46 H46 0.9500 . ?
C47 C48 1.393(5) . ?
C47 H47 0.9500 . ?
C48 H48 0.9500 . ?
